data_2100174
loop_
_publ_author_name
'Nowell, Harriott'
'Price, Sarah L.'

_publ_section_title
;
 Validation of a search technique for crystal structure prediction
 of flexible molecules by application to piracetam
;
_journal_issue 5
_journal_name_full
;
 Acta Crystallographica, Section B: Structural Science
;
_journal_page_first 558
_journal_page_last 568
_journal_paper_doi 10.1107/s0108768105018549
_journal_volume 61
_journal_year 2005
_chemical_formula_sum 'C6 H10 N2 O2'
_space_group_IT_number 14
_symmetry_cell_setting monoclinic
_symmetry_space_group_name_Hall '-P 2yn'
_symmetry_space_group_name_H-M 'P 1 21/n 1'
_cell_angle_alpha 90
_cell_angle_beta 71.1273
_cell_angle_gamma 90
_cell_formula_units_Z 4
_cell_length_a 6.4113
_cell_length_b 12.8292
_cell_length_c 8.9624
_cell_volume 697.543
_cod_depositor_comments
;
 Marking structure as being theoretically determined.

 Antanas Vaitkus,
 2017-08-05

 Adding the _cell_formula_units_Z data item.

 Antanas Vaitkus,
 2017-08-05
;
_cod_original_sg_symbol_H-M 'P 21/n'
_cod_struct_determination_method theoretical
_cod_database_code 2100174

loop_
_symmetry_equiv_pos_site_id
_symmetry_equiv_pos_as_xyz
1 x,y,z
2 1/2-x,1/2+y,1/2-z
3 -x,-y,-z
4 1/2+x,1/2-y,1/2+z

loop_
_atom_site_label
_atom_site_fract_x
_atom_site_fract_y
_atom_site_fract_z
_atom_site_type_symbol
C1 0.261832 0.0593196 0.849455 C
C2 0.426115 -0.0245303 0.766491 C
C3 0.291339 -0.0979012 0.699003 C
C4 0.117136 -0.026248 0.669238 C
C5 -0.0859897 0.127874 0.832726 C
C6 -0.10495 0.188306 0.690987 C
N1 0.0908716 0.0538803 0.788905 N
N2 -0.306783 0.2337 0.716011 N
O1 0.276595 0.122167 0.94909 O
O2 0.045214 0.193718 0.564801 O
H1 0.558517 0.0132214 0.673361 H
H2 0.498169 -0.0609773 0.847927 H
H3 0.210196 -0.156434 0.786802 H
H4 0.389108 -0.138113 0.592379 H
H5 0.172504 0.00833568 0.551677 H
H6 -0.0392799 -0.0660593 0.685539 H
H7 -0.0501361 0.181729 0.915764 H
H8 -0.243313 0.0893999 0.893151 H
H9 -0.412524 0.242081 0.826021 H
H10 -0.317211 0.28568 0.634548 H
